data_7059118
loop_
_publ_author_name
'Zhang, Yunan'
'Zhang, Dajun'
'Zhang, Yu'
'Liu, Lixin'
'Zhang, Xuesong'
'Zhang, Lei'
'Zhang, Yunjie'
'Chang, Liang'
'Fan, Qiushuang'
'Zhang, Yongbiao'
'Xi, Jiaming'
'Zhang, Qiang'

_publ_section_title
;
 Improving solubility and avoiding hygroscopicity of tetrahydroberberine
 by forming hydrochloride salts by introducing solvents: [HTHB]Cl,
 [HTHB]Cl&#x00B7;CH3OH and [HTHB]Cl&#x00B7;CH3COOH
;
_journal_issue 22
_journal_name_full 'New Journal of Chemistry'
_journal_page_first 13268
_journal_paper_doi 10.1039/C7NJ02423A
_journal_volume 41
_journal_year 2017
_chemical_absolute_configuration unk
_chemical_formula_moiety 'C20 H22 N O4, Cl'
_chemical_formula_sum 'C20 H22 Cl N O4'
_chemical_formula_weight 375.84
_space_group_crystal_system orthorhombic
_space_group_IT_number 19
_space_group_name_Hall 'P 2ac 2ab'
_space_group_name_H-M_alt 'P 21 21 21'
_atom_sites_solution_hydrogens mixed
_audit_creation_method SHELXL-2014/7
_audit_update_record
;
2017-05-01 deposited with the CCDC.
2017-09-26 downloaded from the CCDC.
;
_cell_angle_alpha 90
_cell_angle_beta 90
_cell_angle_gamma 90
_cell_formula_units_Z 4
_cell_length_a 7.5563(3)
_cell_length_b 9.6115(5)
_cell_length_c 23.9913(11)
_cell_measurement_reflns_used 2103
_cell_measurement_temperature 293(2)
_cell_measurement_theta_max 28.8800
_cell_measurement_theta_min 3.1798
_cell_volume 1742.43(14)
_computing_structure_refinement 'SHELXL-2014/7 (Sheldrick, 2014)'
_diffrn_ambient_temperature 293(2)
_diffrn_measured_fraction_theta_full 0.997
_diffrn_measured_fraction_theta_max 0.997
_diffrn_measurement_device_type 'multiwire proportional'
_diffrn_radiation_type MoK\a
_diffrn_radiation_wavelength 0.71073
_diffrn_reflns_av_R_equivalents 0.0242
_diffrn_reflns_av_unetI/netI 0.0482
_diffrn_reflns_Laue_measured_fraction_full 0.997
_diffrn_reflns_Laue_measured_fraction_max 0.997
_diffrn_reflns_limit_h_max 9
_diffrn_reflns_limit_h_min -9
_diffrn_reflns_limit_k_max 11
_diffrn_reflns_limit_k_min -6
_diffrn_reflns_limit_l_max 26
_diffrn_reflns_limit_l_min -29
_diffrn_reflns_number 5216
_diffrn_reflns_point_group_measured_fraction_full 0.966
_diffrn_reflns_point_group_measured_fraction_max 0.962
_diffrn_reflns_theta_full 25.242
_diffrn_reflns_theta_max 25.746
_diffrn_reflns_theta_min 3.186
_exptl_absorpt_coefficient_mu 0.246
_exptl_absorpt_correction_T_max 0.9525
_exptl_absorpt_correction_T_min 0.943
_exptl_absorpt_correction_type multi-scan
_exptl_crystal_colour colorless
_exptl_crystal_density_diffrn 1.433
_exptl_crystal_description block
_exptl_crystal_F_000 792.0
_exptl_crystal_size_max 0.300
_exptl_crystal_size_mid 0.200
_exptl_crystal_size_min 0.200
_refine_diff_density_max 0.209
_refine_diff_density_min -0.248
_refine_diff_density_rms 0.040
_refine_ls_abs_structure_details
;
 Flack x determined using 948 quotients [(I+)-(I-)]/[(I+)+(I-)]
 (Parsons, Flack and Wagner, Acta Cryst. B69 (2013) 249-259).
;
_refine_ls_abs_structure_Flack 0.05(5)
_refine_ls_extinction_method none
_refine_ls_goodness_of_fit_ref 1.036
_refine_ls_hydrogen_treatment refU
_refine_ls_matrix_type full
_refine_ls_number_parameters 260
_refine_ls_number_reflns 3326
_refine_ls_number_restraints 1
_refine_ls_restrained_S_all 1.037
_refine_ls_R_factor_all 0.0496
_refine_ls_R_factor_gt 0.0407
_refine_ls_shift/su_max 0.000
_refine_ls_shift/su_mean 0.000
_refine_ls_structure_factor_coef Fsqd
_refine_ls_weighting_details 'w=1/[\s^2^(Fo^2^)+(0.0419P)^2^] where P=(Fo^2^+2Fc^2^)/3'
_refine_ls_weighting_scheme calc
_refine_ls_wR_factor_gt 0.0884
_refine_ls_wR_factor_ref 0.0933
_reflns_Friedel_coverage 0.658
_reflns_Friedel_fraction_full 0.922
_reflns_Friedel_fraction_max 0.912
_reflns_number_gt 2781
_reflns_number_total 3326
_reflns_threshold_expression 'I > 2\s(I)'
_cod_data_source_file c7nj02423a2.cif
_cod_data_source_block shelx
_cod_database_code 7059118
_shelx_shelxl_version_number 2014/7
_shelx_space_group_comment
;
The symmetry employed for this shelxl refinement is uniquely defined
by the following loop, which should always be used as a source of
symmetry information in preference to the above space-group names.
They are only intended as comments.
;
_shelx_estimated_absorpt_t_min 0.930
_shelx_estimated_absorpt_t_max 0.952

loop_
_space_group_symop_operation_xyz
'x, y, z'
'-x+1/2, -y, z+1/2'
'-x, y+1/2, -z+1/2'
'x+1/2, -y+1/2, -z'

loop_
_atom_site_label
_atom_site_type_symbol
_atom_site_fract_x
_atom_site_fract_y
_atom_site_fract_z
_atom_site_U_iso_or_equiv
_atom_site_adp_type
_atom_site_occupancy
_atom_site_site_symmetry_order
_atom_site_calc_flag
_atom_site_refinement_flags_posn
H1N H 0.445(3) 0.078(4) 0.1550(14) 0.055(12) Uiso 1 1 d D
C20 C 0.6440(6) 0.7417(4) 0.01673(17) 0.0490(11) Uani 1 1 d .
H20C H 0.6867 0.7744 -0.0186 0.063(13) Uiso 1 1 calc R
H20B H 0.5448 0.7971 0.0282 0.053(12) Uiso 1 1 calc R
H20A H 0.7365 0.7490 0.0440 0.080(16) Uiso 1 1 calc R
C19 C 0.3417(5) 0.3810(4) -0.03629(14) 0.0438(9) Uani 1 1 d .
H19C H 0.3528 0.3326 -0.0711 0.084(16) Uiso 1 1 calc R
H19A H 0.2269 0.3634 -0.0207 0.093(16) Uiso 1 1 calc R
H19B H 0.3558 0.4791 -0.0424 0.080(14) Uiso 1 1 calc R
C18 C 0.0065(5) -0.0001(4) 0.41547(13) 0.0406(8) Uani 1 1 d .
H18A H -0.1179 -0.0066 0.4251 0.039(9) Uiso 1 1 calc R
H18B H 0.0749 0.0015 0.4497 0.052(10) Uiso 1 1 calc R
C3 C 0.1055(4) -0.0637(3) 0.33160(14) 0.0288(8) Uani 1 1 d .
C4 C 0.1606(4) -0.1343(3) 0.28512(14) 0.0307(8) Uani 1 1 d .
H4 H 0.1692 -0.2308 0.2851 0.038(10) Uiso 1 1 calc R
C5 C 0.2038(4) -0.0559(3) 0.23739(13) 0.0268(7) Uani 1 1 d .
C17 C 0.1928(4) 0.0898(3) 0.23874(13) 0.0248(7) Uani 1 1 d .
C1 C 0.1369(4) 0.1591(3) 0.28761(13) 0.0282(8) Uani 1 1 d .
H1 H 0.1305 0.2557 0.2892 0.028(9) Uiso 1 1 calc R
C2 C 0.0932(4) 0.0798(3) 0.33183(14) 0.0279(7) Uani 1 1 d .
C6 C 0.2621(4) -0.1300(3) 0.18564(13) 0.0324(8) Uani 1 1 d .
H6A H 0.1932 -0.2145 0.1814 0.030(9) Uiso 1 1 calc R
H6B H 0.3854 -0.1565 0.1895 0.051(11) Uiso 1 1 calc R
C7 C 0.2408(5) -0.0415(3) 0.13408(13) 0.0334(8) Uani 1 1 d .
H7A H 0.2935 -0.0880 0.1023 0.042(10) Uiso 1 1 calc R
H7B H 0.1162 -0.0270 0.1263 0.035(9) Uiso 1 1 calc R
C16 C 0.2374(4) 0.1779(3) 0.18838(13) 0.0266(7) Uani 1 1 d .
H16 H 0.1262 0.2128 0.1727 0.039(10) Uiso 1 1 calc R
C15 C 0.3533(5) 0.3028(3) 0.20207(13) 0.0317(8) Uani 1 1 d .
H15A H 0.2898 0.3633 0.2275 0.036(9) Uiso 1 1 calc R
H15B H 0.4592 0.2706 0.2210 0.037(10) Uiso 1 1 calc R
C8 C 0.3483(5) 0.1750(4) 0.09035(13) 0.0298(8) Uani 1 1 d .
H8A H 0.2347 0.1770 0.0716 0.042(10) Uiso 1 1 calc R
H8B H 0.4314 0.1269 0.0663 0.035(9) Uiso 1 1 calc R
C9 C 0.4115(4) 0.3226(3) 0.09911(13) 0.0254(7) Uani 1 1 d .
C14 C 0.4065(4) 0.3849(3) 0.15167(13) 0.0263(7) Uani 1 1 d .
C13 C 0.4563(4) 0.5235(3) 0.15641(13) 0.0315(8) Uani 1 1 d .
H13 H 0.4491 0.5665 0.1911 0.048(11) Uiso 1 1 calc R
C12 C 0.5162(4) 0.5997(4) 0.11118(13) 0.0332(8) Uani 1 1 d .
H12 H 0.5500 0.6921 0.1156 0.038(10) Uiso 1 1 calc R
C11 C 0.5253(4) 0.5365(3) 0.05923(13) 0.0303(8) Uani 1 1 d .
C10 C 0.4698(4) 0.3977(3) 0.05330(13) 0.0277(7) Uani 1 1 d .
N1 N 0.3302(3) 0.0958(3) 0.14362(11) 0.0262(6) Uani 1 1 d D
O3 O 0.4761(3) 0.3330(2) 0.00172(9) 0.0351(6) Uani 1 1 d .
O4 O 0.5903(3) 0.5992(3) 0.01167(10) 0.0428(6) Uani 1 1 d .
O2 O 0.0569(3) -0.1170(3) 0.38240(10) 0.0420(6) Uani 1 1 d .
O1 O 0.0379(3) 0.1237(3) 0.38442(9) 0.0393(6) Uani 1 1 d .
Cl1 Cl 0.20698(11) 0.49360(10) -0.16597(4) 0.0480(3) Uani 1 1 d .

loop_
_atom_site_aniso_label
_atom_site_aniso_U_11
_atom_site_aniso_U_22
_atom_site_aniso_U_33
_atom_site_aniso_U_23
_atom_site_aniso_U_13
_atom_site_aniso_U_12
C20 0.054(2) 0.039(2) 0.053(3) 0.022(2) 0.006(2) -0.0054(19)
C19 0.052(2) 0.050(2) 0.029(2) -0.0044(19) -0.0082(17) 0.006(2)
C18 0.047(2) 0.045(2) 0.0295(18) -0.001(2) 0.0064(16) -0.014(2)
C3 0.0320(17) 0.0296(16) 0.0248(17) 0.0050(16) -0.0011(15) -0.0101(14)
C4 0.0330(17) 0.0209(16) 0.038(2) 0.0004(16) 0.0019(15) -0.0044(14)
C5 0.0259(16) 0.0254(15) 0.0291(18) -0.0020(14) -0.0002(15) -0.0028(14)
C17 0.0243(15) 0.0258(15) 0.0244(17) 0.0002(15) -0.0002(14) -0.0018(14)
C1 0.0324(17) 0.0230(17) 0.0292(18) 0.0007(15) -0.0002(15) 0.0015(14)
C2 0.0277(16) 0.0315(17) 0.0244(18) -0.0020(16) 0.0018(15) -0.0016(15)
C6 0.0367(19) 0.0235(15) 0.0369(19) -0.0025(16) 0.0057(15) -0.0049(15)
C7 0.042(2) 0.0279(18) 0.0303(19) -0.0095(16) 0.0001(15) -0.0047(15)
C16 0.0281(16) 0.0248(15) 0.0269(17) -0.0010(15) 0.0015(14) 0.0031(14)
C15 0.046(2) 0.0269(17) 0.0227(17) -0.0022(15) 0.0021(16) -0.0021(15)
C8 0.0376(18) 0.0319(17) 0.0198(16) 0.0007(15) -0.0016(14) 0.0014(16)
C9 0.0252(16) 0.0254(15) 0.0255(17) 0.0023(15) -0.0007(13) 0.0031(14)
C14 0.0279(15) 0.0269(16) 0.0240(17) 0.0011(15) -0.0019(13) 0.0017(14)
C13 0.0366(17) 0.0316(18) 0.0263(17) -0.0026(16) -0.0035(14) 0.0015(15)
C12 0.0389(18) 0.0247(17) 0.036(2) 0.0003(16) -0.0015(16) -0.0037(16)
C11 0.0295(16) 0.0330(19) 0.0284(17) 0.0084(15) -0.0010(14) 0.0013(14)
C10 0.0255(15) 0.0330(17) 0.0246(17) 0.0013(16) -0.0015(13) 0.0062(15)
N1 0.0314(15) 0.0252(13) 0.0221(13) -0.0017(12) -0.0002(12) 0.0001(13)
O3 0.0453(13) 0.0381(13) 0.0219(11) -0.0006(11) 0.0020(11) 0.0111(12)
O4 0.0532(15) 0.0390(14) 0.0361(14) 0.0093(13) 0.0085(12) -0.0085(13)
O2 0.0589(16) 0.0383(15) 0.0289(13) 0.0037(12) 0.0065(12) -0.0052(14)
O1 0.0547(15) 0.0366(14) 0.0266(13) -0.0026(12) 0.0117(12) -0.0038(13)
Cl1 0.0386(4) 0.0499(5) 0.0555(6) 0.0196(6) -0.0043(4) -0.0078(5)

loop_
_atom_type_symbol
_atom_type_description
_atom_type_scat_dispersion_real
_atom_type_scat_dispersion_imag
_atom_type_scat_source
C C 0.0033 0.0016 'International Tables Vol C Tables 4.2.6.8 and 6.1.1.4'
H H 0.0000 0.0000 'International Tables Vol C Tables 4.2.6.8 and 6.1.1.4'
N N 0.0061 0.0033 'International Tables Vol C Tables 4.2.6.8 and 6.1.1.4'
O O 0.0106 0.0060 'International Tables Vol C Tables 4.2.6.8 and 6.1.1.4'
Cl Cl 0.1484 0.1585 'International Tables Vol C Tables 4.2.6.8 and 6.1.1.4'

loop_
_geom_angle_atom_site_label_1
_geom_angle_atom_site_label_2
_geom_angle_atom_site_label_3
_geom_angle
O4 C20 H20C 109.5
O4 C20 H20B 109.5
H20C C20 H20B 109.5
O4 C20 H20A 109.5
H20C C20 H20A 109.5
H20B C20 H20A 109.5
O3 C19 H19C 109.5
O3 C19 H19A 109.5
H19C C19 H19A 109.5
O3 C19 H19B 109.5
H19C C19 H19B 109.5
H19A C19 H19B 109.5
O1 C18 O2 108.8(2)
O1 C18 H18A 109.9
O2 C18 H18A 109.9
O1 C18 H18B 109.9
O2 C18 H18B 109.9
H18A C18 H18B 108.3
C4 C3 O2 128.3(3)
C4 C3 C2 121.2(3)
O2 C3 C2 110.6(3)
C3 C4 C5 117.8(3)
C3 C4 H4 121.1
C5 C4 H4 121.1
C17 C5 C4 120.1(3)
C17 C5 C6 120.7(3)
C4 C5 C6 119.2(3)
C5 C17 C1 120.5(3)
C5 C17 C16 121.8(3)
C1 C17 C16 117.7(3)
C2 C1 C17 117.4(3)
C2 C1 H1 121.3
C17 C1 H1 121.3
C1 C2 C3 123.0(3)
C1 C2 O1 127.9(3)
C3 C2 O1 109.0(3)
C5 C6 C7 112.3(2)
C5 C6 H6A 109.1
C7 C6 H6A 109.1
C5 C6 H6B 109.1
C7 C6 H6B 109.1
H6A C6 H6B 107.9
N1 C7 C6 108.8(2)
N1 C7 H7A 109.9
C6 C7 H7A 109.9
N1 C7 H7B 109.9
C6 C7 H7B 109.9
H7A C7 H7B 108.3
N1 C16 C17 112.3(2)
N1 C16 C15 107.4(2)
C17 C16 C15 113.4(2)
N1 C16 H16 107.8
C17 C16 H16 107.8
C15 C16 H16 107.8
C14 C15 C16 113.3(3)
C14 C15 H15A 108.9
C16 C15 H15A 108.9
C14 C15 H15B 108.9
C16 C15 H15B 108.9
H15A C15 H15B 107.7
N1 C8 C9 112.9(3)
N1 C8 H8A 109.0
C9 C8 H8A 109.0
N1 C8 H8B 109.0
C9 C8 H8B 109.0
H8A C8 H8B 107.8
C10 C9 C14 120.0(3)
C10 C9 C8 118.6(3)
C14 C9 C8 121.3(3)
C13 C14 C9 118.6(3)
C13 C14 C15 120.8(3)
C9 C14 C15 120.6(3)
C12 C13 C14 122.1(3)
C12 C13 H13 118.9
C14 C13 H13 118.9
C13 C12 C11 119.2(3)
C13 C12 H12 120.4
C11 C12 H12 120.4
O4 C11 C12 124.7(3)
O4 C11 C10 115.9(3)
C12 C11 C10 119.4(3)
O3 C10 C9 119.0(3)
O3 C10 C11 120.4(3)
C9 C10 C11 120.6(3)
C8 N1 C7 111.0(2)
C8 N1 C16 112.7(2)
C7 N1 C16 111.1(2)
C8 N1 H1N 105(2)
C7 N1 H1N 108(2)
C16 N1 H1N 109(2)
C10 O3 C19 113.4(2)
C11 O4 C20 116.6(3)
C3 O2 C18 105.7(2)
C2 O1 C18 105.7(2)

loop_
_geom_bond_atom_site_label_1
_geom_bond_atom_site_label_2
_geom_bond_distance
C20 O4 1.434(5)
C20 H20C 0.9600
C20 H20B 0.9600
C20 H20A 0.9600
C19 O3 1.441(4)
C19 H19C 0.9600
C19 H19A 0.9600
C19 H19B 0.9600
C18 O1 1.424(4)
C18 O2 1.427(4)
C18 H18A 0.9700
C18 H18B 0.9700
C3 C4 1.370(4)
C3 O2 1.372(4)
C3 C2 1.382(4)
C4 C5 1.409(4)
C4 H4 0.9300
C5 C17 1.404(4)
C5 C6 1.498(4)
C17 C1 1.413(4)
C17 C16 1.513(4)
C1 C2 1.347(4)
C1 H1 0.9300
C2 O1 1.395(4)
C6 C7 1.510(4)
C6 H6A 0.9700
C6 H6B 0.9700
C7 N1 1.500(4)
C7 H7A 0.9700
C7 H7B 0.9700
C16 N1 1.506(4)
C16 C15 1.522(4)
C16 H16 0.9800
C15 C14 1.499(4)
C15 H15A 0.9700
C15 H15B 0.9700
C8 N1 1.494(4)
C8 C9 1.512(4)
C8 H8A 0.9700
C8 H8B 0.9700
C9 C10 1.387(4)
C9 C14 1.397(4)
C14 C13 1.389(4)
C13 C12 1.385(4)
C13 H13 0.9300
C12 C11 1.388(4)
C12 H12 0.9300
C11 O4 1.381(4)
C11 C10 1.406(5)
C10 O3 1.386(4)
N1 H1N 0.92(2)

loop_
_geom_hbond_atom_site_label_D
_geom_hbond_atom_site_label_H
_geom_hbond_atom_site_label_A
_geom_hbond_distance_DH
_geom_hbond_distance_HA
_geom_hbond_distance_DA
_geom_hbond_angle_DHA
_geom_hbond_site_symmetry_A
C19 H19C O2 0.96 2.45 3.291(5) 146.2 2_554
C19 H19C Cl1 0.96 2.96 3.447(3) 112.5 .
C19 H19B O4 0.96 2.48 3.042(5) 117.1 .
C4 H4 Cl1 0.93 2.94 3.782(3) 151.6 2
C1 H1 Cl1 0.93 2.91 3.711(3) 145.0 2_565
C8 H8A O3 0.97 2.63 3.577(4) 165.3 4_455
C19 H19C O2 0.96 2.45 3.291(5) 146.2 2_554
C19 H19C Cl1 0.96 2.96 3.447(3) 112.5 .
C19 H19B O4 0.96 2.48 3.042(5) 117.1 .
C4 H4 Cl1 0.93 2.94 3.782(3) 151.6 2
C1 H1 Cl1 0.93 2.91 3.711(3) 145.0 2_565
C8 H8A O3 0.97 2.63 3.577(4) 165.3 4_455
C19 H19C O2 0.96 2.45 3.291(5) 146.2 2_554
C19 H19C Cl1 0.96 2.96 3.447(3) 112.5 .
C19 H19B O4 0.96 2.48 3.042(5) 117.1 .
C4 H4 Cl1 0.93 2.94 3.782(3) 151.6 2
C1 H1 Cl1 0.93 2.91 3.711(3) 145.0 2_565
C6 H6B Cl1 0.97 2.95 3.639(3) 129.4 4
C16 H16 O2 0.98 2.52 3.423(4) 153.5 3
C15 H15A Cl1 0.97 2.90 3.750(3) 146.5 2_565
C8 H8A O3 0.97 2.63 3.577(4) 165.3 4_455

loop_
_geom_torsion_atom_site_label_1
_geom_torsion_atom_site_label_2
_geom_torsion_atom_site_label_3
_geom_torsion_atom_site_label_4
_geom_torsion
O2 C3 C4 C5 180.0(3)
C2 C3 C4 C5 -0.2(5)
C3 C4 C5 C17 1.1(5)
C3 C4 C5 C6 -179.2(3)
C4 C5 C17 C1 -0.6(5)
C6 C5 C17 C1 179.7(3)
C4 C5 C17 C16 -179.8(3)
C6 C5 C17 C16 0.5(5)
C5 C17 C1 C2 -0.8(5)
C16 C17 C1 C2 178.4(3)
C17 C1 C2 C3 1.8(5)
C17 C1 C2 O1 178.7(3)
C4 C3 C2 C1 -1.3(5)
O2 C3 C2 C1 178.5(3)
C4 C3 C2 O1 -178.7(3)
O2 C3 C2 O1 1.1(4)
C17 C5 C6 C7 -20.6(4)
C4 C5 C6 C7 159.6(3)
C5 C6 C7 N1 52.3(3)
C5 C17 C16 N1 -12.7(4)
C1 C17 C16 N1 168.1(2)
C5 C17 C16 C15 -134.7(3)
C1 C17 C16 C15 46.0(4)
N1 C16 C15 C14 51.8(3)
C17 C16 C15 C14 176.5(3)
N1 C8 C9 C10 166.5(3)
N1 C8 C9 C14 -15.7(4)
C10 C9 C14 C13 1.7(4)
C8 C9 C14 C13 -176.1(3)
C10 C9 C14 C15 -176.6(3)
C8 C9 C14 C15 5.6(4)
C16 C15 C14 C13 157.3(3)
C16 C15 C14 C9 -24.5(4)
C9 C14 C13 C12 -2.3(5)
C15 C14 C13 C12 176.0(3)
C14 C13 C12 C11 0.7(5)
C13 C12 C11 O4 -176.8(3)
C13 C12 C11 C10 1.4(5)
C14 C9 C10 O3 179.1(3)
C8 C9 C10 O3 -3.1(4)
C14 C9 C10 C11 0.4(4)
C8 C9 C10 C11 178.3(3)
O4 C11 C10 O3 -2.2(4)
C12 C11 C10 O3 179.4(3)
O4 C11 C10 C9 176.4(3)
C12 C11 C10 C9 -2.0(4)
C9 C8 N1 C7 171.1(3)
C9 C8 N1 C16 45.7(3)
C6 C7 N1 C8 167.5(3)
C6 C7 N1 C16 -66.3(3)
C17 C16 N1 C8 170.6(3)
C15 C16 N1 C8 -64.0(3)
C17 C16 N1 C7 45.3(3)
C15 C16 N1 C7 170.6(2)
C9 C10 O3 C19 108.3(3)
C11 C10 O3 C19 -73.0(4)
C12 C11 O4 C20 -3.0(5)
C10 C11 O4 C20 178.7(3)
C4 C3 O2 C18 -178.4(3)
C2 C3 O2 C18 1.8(4)
O1 C18 O2 C3 -3.9(3)
C1 C2 O1 C18 179.3(3)
C3 C2 O1 C18 -3.5(4)
O2 C18 O1 C2 4.6(3)
